data_4063148
loop_
_publ_author_name
'Peter G Taylor'
'David J Parker'
'Manuel Pourny'
'Peter N Horton'
'Michael B Hursthouse'
'Alan R Bassindale'

_journal_name_full Organometallics
_journal_paper_doi 10.1021/om049928g
_journal_year 2004
_chemical_formula_sum 'C32 H60 F N O12 Si8'
_chemical_formula_weight 894.53
_space_group_IT_number 14
_symmetry_cell_setting monoclinic
_symmetry_space_group_name_Hall '-P 2yn'
_symmetry_space_group_name_H-M 'P 1 21/n 1'
_cell_angle_alpha 90.00
_cell_angle_beta 96.9900(10)
_cell_angle_gamma 90.00
_cell_formula_units_Z 4
_cell_length_a 12.15090(10)
_cell_length_b 18.2072(2)
_cell_length_c 20.6679(2)
_cell_measurement_temperature 120(2)
_cell_volume 4538.45(8)
_diffrn_ambient_temperature 120(2)
_exptl_crystal_density_diffrn 1.309
_cod_depositor_comments
;
The following automatic conversions were performed:
'_symmetry_cell_setting' value 'Monoclinic' changed to 'monoclinic'
according to '/home/saulius/struct/CIF-dictionaries/cif_core.dic'
dictionary named 'cif_core.dic' version 2.4.1 from 2010-06-29.

Automatic conversion script
Id: cif_fix_enum 1527 2010-12-29 10:47:43Z saulius 
;
_cod_original_sg_symbol_H-M 'P 21/n'
_cod_database_code 4063148

loop_
_symmetry_equiv_pos_as_xyz
'x, y, z'
'-x+1/2, y+1/2, -z+1/2'
'-x, -y, -z'
'x-1/2, -y-1/2, z-1/2'

loop_
_atom_site_label
_atom_site_type_symbol
_atom_site_fract_x
_atom_site_fract_y
_atom_site_fract_z
_atom_site_U_iso_or_equiv
_atom_site_adp_type
_atom_site_occupancy
_atom_site_symmetry_multiplicity
_atom_site_calc_flag
_atom_site_refinement_flags
_atom_site_disorder_assembly
_atom_site_disorder_group
Si1 Si 0.77898(4) -0.06564(3) 0.72127(2) 0.01787(12) Uani 1 1 d . . .
Si2 Si 0.68687(4) -0.19789(3) 0.78833(2) 0.01810(12) Uani 1 1 d . . .
Si3 Si 0.69638(4) -0.11066(3) 0.91548(2) 0.01715(12) Uani 1 1 d . . .
Si4 Si 0.79025(4) 0.02174(3) 0.84825(2) 0.01760(12) Uani 1 1 d . . .
Si5 Si 0.54326(4) -0.00951(3) 0.68150(2) 0.01872(12) Uani 1 1 d . . .
Si6 Si 0.45100(4) -0.14113(3) 0.74797(2) 0.01823(12) Uani 1 1 d . . .
Si7 Si 0.45947(4) -0.05487(3) 0.87504(2) 0.01629(12) Uani 1 1 d . . .
Si8 Si 0.55327(4) 0.07771(3) 0.80792(2) 0.01733(12) Uani 1 1 d . . .
F1 F 0.61690(9) -0.06035(6) 0.79509(5) 0.0216(2) Uani 1 1 d . . .
O1 O 0.75970(11) -0.15005(7) 0.74259(6) 0.0207(3) Uani 1 1 d . . .
O2 O 0.71283(11) -0.17692(7) 0.86501(6) 0.0201(3) Uani 1 1 d . . .
O3 O 0.76963(11) -0.03903(7) 0.90264(6) 0.0199(3) Uani 1 1 d . . .
O4 O 0.82705(11) -0.01440(7) 0.78228(6) 0.0209(3) Uani 1 1 d . . .
O5 O 0.67254(11) -0.02994(7) 0.67731(6) 0.0203(3) Uani 1 1 d . . .
O6 O 0.55525(11) -0.19688(7) 0.76209(6) 0.0215(3) Uani 1 1 d . . .
O7 O 0.56680(11) -0.09128(7) 0.91756(6) 0.0193(3) Uani 1 1 d . . .
O8 O 0.68511(11) 0.07647(7) 0.83268(6) 0.0197(3) Uani 1 1 d . . .
O9 O 0.46589(11) -0.07954(7) 0.69313(6) 0.0214(3) Uani 1 1 d . . .
O10 O 0.41101(11) -0.10670(7) 0.81396(6) 0.0202(3) Uani 1 1 d . . .
O11 O 0.47951(11) 0.02895(7) 0.85233(6) 0.0196(3) Uani 1 1 d . . .
O12 O 0.52694(11) 0.05844(7) 0.73059(6) 0.0208(3) Uani 1 1 d . . .
N1 N 0.29092(15) -0.31084(9) 0.91189(8) 0.0264(4) Uani 1 1 d . B .
C1 C 0.89043(17) -0.06802(11) 0.66727(10) 0.0261(4) Uani 1 1 d . . .
H1 H 0.9555 -0.0953 0.6816 0.031 Uiso 1 1 calc R . .
C2 C 0.8856(2) -0.03470(14) 0.61076(12) 0.0415(6) Uani 1 1 d . . .
H2A H 0.8218 -0.0069 0.5949 0.050 Uiso 1 1 calc R . .
H2B H 0.9460 -0.0383 0.5857 0.050 Uiso 1 1 calc R . .
C3 C 0.72952(18) -0.29486(11) 0.78213(11) 0.0276(5) Uani 1 1 d . . .
H3 H 0.7237 -0.3161 0.7399 0.033 Uiso 1 1 calc R . .
C4 C 0.7670(2) -0.33615(14) 0.83140(14) 0.0476(7) Uani 1 1 d . . .
H4A H 0.7740 -0.3168 0.8744 0.057 Uiso 1 1 calc R . .
H4B H 0.7873 -0.3856 0.8243 0.057 Uiso 1 1 calc R . .
C5 C 0.75051(17) -0.14426(12) 0.99753(10) 0.0254(4) Uani 1 1 d . . .
H5 H 0.7364 -0.1154 1.0339 0.030 Uiso 1 1 calc R . .
C6 C 0.8073(2) -0.20540(14) 1.00908(11) 0.0392(6) Uani 1 1 d . . .
H6A H 0.8230 -0.2356 0.9738 0.047 Uiso 1 1 calc R . .
H6B H 0.8327 -0.2193 1.0526 0.047 Uiso 1 1 calc R . .
C7 C 0.90784(16) 0.07796(11) 0.88505(11) 0.0261(4) Uani 1 1 d . . .
H7 H 0.9405 0.1118 0.8580 0.031 Uiso 1 1 calc R . .
C8 C 0.94885(19) 0.07364(14) 0.94686(12) 0.0384(6) Uani 1 1 d . . .
H8A H 0.9178 0.0403 0.9750 0.046 Uiso 1 1 calc R . .
H8B H 1.0096 0.1039 0.9634 0.046 Uiso 1 1 calc R . .
C9 C 0.49102(17) 0.02318(12) 0.59841(10) 0.0261(4) Uani 1 1 d . . .
H9 H 0.5243 0.0655 0.5822 0.031 Uiso 1 1 calc R . .
C10 C 0.40959(19) -0.00956(14) 0.56057(11) 0.0360(5) Uani 1 1 d . . .
H10A H 0.3750 -0.0520 0.5757 0.043 Uiso 1 1 calc R . .
H10B H 0.3859 0.0094 0.5183 0.043 Uiso 1 1 calc R . .
C11 C 0.33531(17) -0.19962(12) 0.71085(9) 0.0254(4) Uani 1 1 d . . .
H11 H 0.2626 -0.1796 0.7061 0.031 Uiso 1 1 calc R . .
C12 C 0.3481(2) -0.26753(13) 0.69058(11) 0.0345(5) Uani 1 1 d . . .
H12A H 0.4198 -0.2891 0.6947 0.041 Uiso 1 1 calc R . .
H12B H 0.2855 -0.2948 0.6719 0.041 Uiso 1 1 calc R . .
C13 C 0.35108(16) -0.05192(10) 0.93056(9) 0.0214(4) Uani 1 1 d . . .
H13 H 0.2796 -0.0345 0.9138 0.026 Uiso 1 1 calc R . .
C14 C 0.36734(19) -0.07263(12) 0.99217(10) 0.0280(5) Uani 1 1 d . . .
H14A H 0.4380 -0.0903 1.0103 0.034 Uiso 1 1 calc R . .
H14B H 0.3084 -0.0699 1.0184 0.034 Uiso 1 1 calc R . .
C15 C 0.51189(17) 0.17441(11) 0.81810(10) 0.0248(4) Uani 1 1 d . . .
H15 H 0.5429 0.2104 0.7923 0.030 Uiso 1 1 calc R . .
C16 C 0.4429(2) 0.19728(13) 0.85822(12) 0.0384(6) Uani 1 1 d . . .
H16A H 0.4102 0.1630 0.8848 0.046 Uiso 1 1 calc R . .
H16B H 0.4259 0.2481 0.8606 0.046 Uiso 1 1 calc R . .
C21 C 0.27502(19) -0.38595(11) 0.87937(11) 0.0296(5) Uani 1 1 d . . .
H21A H 0.3102 -0.4233 0.9100 0.036 Uiso 1 1 calc R . .
H21B H 0.1946 -0.3968 0.8724 0.036 Uiso 1 1 calc R . .
C22 C 0.3210(2) -0.39493(12) 0.81469(11) 0.0340(5) Uani 1 1 d . . .
H22A H 0.4019 -0.3857 0.8206 0.041 Uiso 1 1 calc R . .
H22B H 0.2857 -0.3589 0.7828 0.041 Uiso 1 1 calc R . .
C23 C 0.2979(2) -0.47297(13) 0.78899(12) 0.0372(5) Uani 1 1 d . . .
H23A H 0.3324 -0.5086 0.8215 0.045 Uiso 1 1 calc R . .
H23B H 0.2168 -0.4817 0.7835 0.045 Uiso 1 1 calc R . .
C24 C 0.3419(2) -0.48621(15) 0.72465(13) 0.0486(7) Uani 1 1 d . . .
H24A H 0.3057 -0.4524 0.6918 0.073 Uiso 1 1 calc R . .
H24B H 0.3263 -0.5370 0.7107 0.073 Uiso 1 1 calc R . .
H24C H 0.4221 -0.4778 0.7298 0.073 Uiso 1 1 calc R . .
C25 C 0.22670(17) -0.25219(11) 0.87054(10) 0.0239(4) Uani 1 1 d . . .
H25A H 0.2379 -0.2045 0.8934 0.029 Uiso 1 1 calc R . .
H25B H 0.2587 -0.2478 0.8289 0.029 Uiso 1 1 calc R . .
C26 C 0.10300(18) -0.26548(12) 0.85520(11) 0.0329(5) Uani 1 1 d . . .
H26A H 0.0717 -0.2791 0.8956 0.039 Uiso 1 1 calc R . .
H26B H 0.0897 -0.3066 0.8239 0.039 Uiso 1 1 calc R . .
C27 C 0.0456(2) -0.19600(13) 0.82594(11) 0.0356(5) Uani 1 1 d . . .
H27A H 0.0886 -0.1763 0.7921 0.043 Uiso 1 1 calc R . .
H27B H -0.0290 -0.2093 0.8044 0.043 Uiso 1 1 calc R . .
C28 C 0.03385(19) -0.13636(13) 0.87602(12) 0.0366(5) Uani 1 1 d . . .
H28A H -0.0133 -0.1541 0.9079 0.055 Uiso 1 1 calc R . .
H28B H 0.0001 -0.0927 0.8541 0.055 Uiso 1 1 calc R . .
H28C H 0.1072 -0.1237 0.8984 0.055 Uiso 1 1 calc R . .
C29 C 0.2481(2) -0.31833(12) 0.97769(10) 0.0353(5) Uani 1 1 d . . .
H29A H 0.2923 -0.3566 1.0030 0.042 Uiso 1 1 calc R . .
H29B H 0.1705 -0.3359 0.9703 0.042 Uiso 1 1 calc R . .
C30 C 0.2513(2) -0.24892(13) 1.01878(11) 0.0367(5) Uani 1 1 d . . .
H30A H 0.2025 -0.2112 0.9957 0.044 Uiso 1 1 calc R . .
H30B H 0.3278 -0.2292 1.0251 0.044 Uiso 1 1 calc R . .
C31 C 0.2131(2) -0.26500(14) 1.08485(11) 0.0451(7) Uani 1 1 d . . .
H31A H 0.2619 -0.3031 1.1072 0.054 Uiso 1 1 calc R . .
H31B H 0.2216 -0.2199 1.1118 0.054 Uiso 1 1 calc R . .
C32 C 0.0950(3) -0.29063(17) 1.08088(14) 0.0605(8) Uani 1 1 d . . .
H32A H 0.0472 -0.2571 1.0530 0.091 Uiso 1 1 calc R . .
H32B H 0.0718 -0.2913 1.1247 0.091 Uiso 1 1 calc R . .
H32C H 0.0890 -0.3402 1.0624 0.091 Uiso 1 1 calc R . .
C33 C 0.41083(19) -0.28734(13) 0.91924(13) 0.0416(6) Uani 1 1 d . . .
H33A H 0.4182 -0.2359 0.9347 0.050 Uiso 1 1 calc R A 1
H33B H 0.4410 -0.2910 0.8770 0.050 Uiso 1 1 calc R A 1
C34A C 0.4764(6) -0.3421(4) 0.9719(4) 0.0446(12) Uani 0.486(4) 1 d P B 1
H34A H 0.4202 -0.3650 0.9964 0.054 Uiso 0.486(4) 1 calc PR B 1
H34B H 0.5076 -0.3819 0.9471 0.054 Uiso 0.486(4) 1 calc PR B 1
C35A C 0.5469(5) -0.3215(3) 1.0099(4) 0.0562(11) Uani 0.486(4) 1 d P B 1
H35A H 0.5128 -0.3047 1.0485 0.067 Uiso 0.486(4) 1 calc PR B 1
H35B H 0.5797 -0.2777 0.9913 0.067 Uiso 0.486(4) 1 calc PR B 1
C36A C 0.6463(11) -0.3753(10) 1.0354(9) 0.058(2) Uani 0.486(4) 1 d P B 1
H36A H 0.6336 -0.4235 1.0149 0.086 Uiso 0.486(4) 1 calc PR B 1
H36B H 0.6503 -0.3805 1.0829 0.086 Uiso 0.486(4) 1 calc PR B 1
H36C H 0.7162 -0.3549 1.0243 0.086 Uiso 0.486(4) 1 calc PR B 1
C34B C 0.5067(5) -0.3364(4) 0.9449(3) 0.0446(12) Uani 0.514(4) 1 d P B 2
H34C H 0.4748 -0.3720 0.9737 0.054 Uiso 0.514(4) 1 calc PR B 2
H34D H 0.5237 -0.3649 0.9066 0.054 Uiso 0.514(4) 1 calc PR B 2
C35B C 0.5983(5) -0.3200(3) 0.9744(3) 0.0562(11) Uani 0.514(4) 1 d P B 2
H35C H 0.5845 -0.2768 1.0015 0.067 Uiso 0.514(4) 1 calc PR B 2
H35D H 0.6424 -0.3016 0.9405 0.067 Uiso 0.514(4) 1 calc PR B 2
C36B C 0.6757(11) -0.3685(10) 1.0177(8) 0.058(2) Uani 0.514(4) 1 d P B 2
H36D H 0.6734 -0.3546 1.0634 0.086 Uiso 0.514(4) 1 calc PR B 2
H36E H 0.7514 -0.3625 1.0067 0.086 Uiso 0.514(4) 1 calc PR B 2
H36F H 0.6528 -0.4198 1.0114 0.086 Uiso 0.514(4) 1 calc PR B 2

loop_
_atom_site_aniso_label
_atom_site_aniso_U_11
_atom_site_aniso_U_22
_atom_site_aniso_U_33
_atom_site_aniso_U_23
_atom_site_aniso_U_13
_atom_site_aniso_U_12
Si1 0.0187(3) 0.0166(2) 0.0191(3) -0.0011(2) 0.0058(2) -0.0010(2)
Si2 0.0222(3) 0.0130(2) 0.0196(3) -0.00120(19) 0.0047(2) 0.0005(2)
Si3 0.0193(3) 0.0158(2) 0.0162(3) 0.00051(19) 0.00143(19) 0.0013(2)
Si4 0.0174(3) 0.0156(3) 0.0200(3) -0.00227(19) 0.0034(2) -0.00166(19)
Si5 0.0211(3) 0.0195(3) 0.0157(3) 0.0015(2) 0.0030(2) 0.0004(2)
Si6 0.0191(3) 0.0192(3) 0.0167(3) -0.0023(2) 0.0033(2) -0.0033(2)
Si7 0.0169(3) 0.0167(2) 0.0156(3) -0.00046(19) 0.00363(19) -0.00038(19)
Si8 0.0201(3) 0.0142(2) 0.0181(3) 0.00084(19) 0.0038(2) 0.0015(2)
F1 0.0242(6) 0.0196(5) 0.0214(6) -0.0011(4) 0.0042(4) -0.0004(5)
O1 0.0242(7) 0.0160(6) 0.0233(7) 0.0001(5) 0.0079(5) 0.0007(5)
O2 0.0255(7) 0.0157(6) 0.0191(7) 0.0005(5) 0.0022(5) 0.0041(5)
O3 0.0214(7) 0.0188(6) 0.0192(7) 0.0004(5) 0.0015(5) -0.0015(5)
O4 0.0191(7) 0.0220(7) 0.0223(7) -0.0036(5) 0.0056(5) -0.0016(5)
O5 0.0221(7) 0.0208(7) 0.0189(7) 0.0024(5) 0.0058(5) -0.0002(5)
O6 0.0238(7) 0.0171(7) 0.0235(7) -0.0029(5) 0.0028(5) -0.0025(5)
O7 0.0198(7) 0.0213(7) 0.0169(6) 0.0016(5) 0.0026(5) 0.0010(5)
O8 0.0208(7) 0.0139(6) 0.0246(7) -0.0011(5) 0.0035(5) -0.0010(5)
O9 0.0227(7) 0.0246(7) 0.0168(7) 0.0006(5) 0.0015(5) -0.0026(6)
O10 0.0201(7) 0.0234(7) 0.0178(7) -0.0031(5) 0.0047(5) -0.0036(5)
O11 0.0217(7) 0.0176(6) 0.0204(7) 0.0014(5) 0.0058(5) 0.0010(5)
O12 0.0262(7) 0.0182(7) 0.0181(7) 0.0021(5) 0.0030(5) 0.0033(6)
N1 0.0312(10) 0.0196(8) 0.0271(9) 0.0010(7) -0.0020(7) 0.0024(7)
C1 0.0253(10) 0.0250(10) 0.0296(11) -0.0053(8) 0.0105(8) -0.0025(8)
C2 0.0439(14) 0.0417(14) 0.0434(15) 0.0013(11) 0.0236(11) 0.0004(11)
C3 0.0350(12) 0.0182(10) 0.0313(11) -0.0039(8) 0.0107(9) 0.0037(9)
C4 0.0694(19) 0.0267(12) 0.0495(16) 0.0019(11) 0.0185(13) 0.0186(12)
C5 0.0264(11) 0.0301(11) 0.0192(10) 0.0028(8) 0.0009(8) 0.0009(9)
C6 0.0479(15) 0.0430(14) 0.0255(12) 0.0091(10) 0.0003(10) 0.0111(12)
C7 0.0224(10) 0.0216(10) 0.0350(12) -0.0063(8) 0.0063(8) -0.0041(8)
C8 0.0305(12) 0.0368(13) 0.0449(14) -0.0084(11) -0.0082(10) -0.0066(10)
C9 0.0303(11) 0.0292(11) 0.0193(10) 0.0030(8) 0.0050(8) 0.0039(9)
C10 0.0349(12) 0.0501(15) 0.0222(11) 0.0016(10) 0.0008(9) 0.0057(11)
C11 0.0229(10) 0.0333(11) 0.0202(10) -0.0014(8) 0.0026(8) -0.0081(9)
C12 0.0386(13) 0.0359(12) 0.0295(12) -0.0093(10) 0.0069(9) -0.0181(10)
C13 0.0191(9) 0.0211(10) 0.0250(10) -0.0034(8) 0.0060(8) -0.0021(8)
C14 0.0333(12) 0.0298(11) 0.0231(11) -0.0054(8) 0.0122(9) -0.0044(9)
C15 0.0288(11) 0.0212(10) 0.0243(10) 0.0036(8) 0.0030(8) 0.0040(8)
C16 0.0421(14) 0.0272(12) 0.0474(14) 0.0004(10) 0.0119(11) 0.0135(10)
C21 0.0388(12) 0.0189(10) 0.0308(12) -0.0018(8) 0.0024(9) 0.0020(9)
C22 0.0408(13) 0.0277(12) 0.0338(12) -0.0052(9) 0.0063(10) -0.0018(10)
C23 0.0377(13) 0.0307(12) 0.0430(14) -0.0104(10) 0.0039(10) 0.0011(10)
C24 0.0561(17) 0.0459(16) 0.0441(15) -0.0168(12) 0.0066(12) 0.0018(13)
C25 0.0291(11) 0.0204(10) 0.0219(10) 0.0036(8) 0.0020(8) 0.0022(8)
C26 0.0313(12) 0.0277(11) 0.0371(13) -0.0035(9) -0.0058(9) -0.0013(9)
C27 0.0331(12) 0.0373(13) 0.0340(13) -0.0047(10) -0.0058(9) 0.0092(10)
C28 0.0303(12) 0.0367(13) 0.0420(14) -0.0025(10) 0.0014(10) 0.0069(10)
C29 0.0587(16) 0.0235(11) 0.0228(11) 0.0042(9) 0.0010(10) 0.0038(10)
C30 0.0528(15) 0.0273(12) 0.0290(12) -0.0008(9) 0.0007(10) 0.0066(11)
C31 0.074(2) 0.0358(13) 0.0244(12) 0.0028(10) 0.0017(12) 0.0190(13)
C32 0.094(3) 0.0508(17) 0.0420(16) 0.0041(13) 0.0290(16) 0.0014(17)
C33 0.0284(12) 0.0335(13) 0.0594(16) -0.0114(12) -0.0093(11) 0.0066(10)
C34A 0.033(3) 0.047(2) 0.052(4) 0.003(3) -0.001(2) 0.009(2)
C35A 0.033(2) 0.052(2) 0.082(4) 0.012(2) 0.0013(19) -0.006(2)
C36A 0.037(6) 0.050(3) 0.081(8) 0.013(4) -0.014(4) 0.003(4)
C34B 0.033(3) 0.047(2) 0.052(4) 0.003(3) -0.001(2) 0.009(2)
C35B 0.033(2) 0.052(2) 0.082(4) 0.012(2) 0.0013(19) -0.006(2)
C36B 0.037(6) 0.050(3) 0.081(8) 0.013(4) -0.014(4) 0.003(4)

loop_
_geom_bond_atom_site_label_1
_geom_bond_atom_site_label_2
_geom_bond_distance
_geom_bond_site_symmetry_2
_geom_bond_publ_flag
Si1 O4 1.6194(14) . ?
Si1 O5 1.6232(14) . ?
Si1 O1 1.6237(14) . ?
Si1 C1 1.857(2) . ?
Si2 O2 1.6232(14) . ?
Si2 O1 1.6246(14) . ?
Si2 O6 1.6252(14) . ?
Si2 C3 1.849(2) . ?
Si3 O3 1.6190(14) . ?
Si3 O7 1.6193(14) . ?
Si3 O2 1.6230(13) . ?
Si3 C5 1.847(2) . ?
Si4 O3 1.6183(14) . ?
Si4 O8 1.6213(14) . ?
Si4 O4 1.6249(14) . ?
Si4 C7 1.845(2) . ?
Si5 O9 1.6194(14) . ?
Si5 O5 1.6268(14) . ?
Si5 O12 1.6273(14) . ?
Si5 C9 1.855(2) . ?
Si6 O9 1.6201(14) . ?
Si6 O6 1.6219(14) . ?
Si6 O10 1.6280(13) . ?
Si6 C11 1.854(2) . ?
Si7 O7 1.6228(13) . ?
Si7 O11 1.6237(14) . ?
Si7 O10 1.6279(14) . ?
Si7 C13 1.8499(19) . ?
Si8 O8 1.6215(14) . ?
Si8 O11 1.6229(13) . ?
Si8 O12 1.6297(14) . ?
Si8 C15 1.850(2) . ?
N1 C33 1.508(3) . ?
N1 C29 1.520(3) . ?
N1 C25 1.522(2) . ?
N1 C21 1.526(3) . ?
C1 C2 1.311(3) . ?
C1 H1 0.9500 . ?
C2 H2A 0.9500 . ?
C2 H2B 0.9500 . ?
C3 C4 1.303(3) . ?
C3 H3 0.9500 . ?
C4 H4A 0.9500 . ?
C4 H4B 0.9500 . ?
C5 C6 1.316(3) . ?
C5 H5 0.9500 . ?
C6 H6A 0.9500 . ?
C6 H6B 0.9500 . ?
C7 C8 1.316(3) . ?
C7 H7 0.9500 . ?
C8 H8A 0.9500 . ?
C8 H8B 0.9500 . ?
C9 C10 1.326(3) . ?
C9 H9 0.9500 . ?
C10 H10A 0.9500 . ?
C10 H10B 0.9500 . ?
C11 C12 1.321(3) . ?
C11 H11 0.9500 . ?
C12 H12A 0.9500 . ?
C12 H12B 0.9500 . ?
C13 C14 1.320(3) . ?
C13 H13 0.9500 . ?
C14 H14A 0.9500 . ?
C14 H14B 0.9500 . ?
C15 C16 1.316(3) . ?
C15 H15 0.9500 . ?
C16 H16A 0.9500 . ?
C16 H16B 0.9500 . ?
C21 C22 1.519(3) . ?
C21 H21A 0.9900 . ?
C21 H21B 0.9900 . ?
C22 C23 1.531(3) . ?
C22 H22A 0.9900 . ?
C22 H22B 0.9900 . ?
C23 C24 1.512(3) . ?
C23 H23A 0.9900 . ?
C23 H23B 0.9900 . ?
C24 H24A 0.9800 . ?
C24 H24B 0.9800 . ?
C24 H24C 0.9800 . ?
C25 C26 1.517(3) . ?
C25 H25A 0.9900 . ?
C25 H25B 0.9900 . ?
C26 C27 1.533(3) . ?
C26 H26A 0.9900 . ?
C26 H26B 0.9900 . ?
C27 C28 1.519(3) . ?
C27 H27A 0.9900 . ?
C27 H27B 0.9900 . ?
C28 H28A 0.9800 . ?
C28 H28B 0.9800 . ?
C28 H28C 0.9800 . ?
C29 C30 1.521(3) . ?
C29 H29A 0.9900 . ?
C29 H29B 0.9900 . ?
C30 C31 1.523(3) . ?
C30 H30A 0.9900 . ?
C30 H30B 0.9900 . ?
C31 C32 1.501(4) . ?
C31 H31A 0.9900 . ?
C31 H31B 0.9900 . ?
C32 H32A 0.9800 . ?
C32 H32B 0.9800 . ?
C32 H32C 0.9800 . ?
C33 C34B 1.511(7) . ?
C33 C34A 1.613(8) . ?
C33 H33A 0.9900 . ?
C33 H33B 0.9900 . ?
C34A C35A 1.152(10) . ?
C34A H34A 0.9900 . ?
C34A H34B 0.9900 . ?
C35A C36A 1.593(18) . ?
C35A H35A 0.9900 . ?
C35A H35B 0.9900 . ?
C36A H36A 0.9800 . ?
C36A H36B 0.9800 . ?
C36A H36C 0.9800 . ?
C34B C35B 1.239(9) . ?
C34B H34C 0.9900 . ?
C34B H34D 0.9900 . ?
C35B C36B 1.504(18) . ?
C35B H35C 0.9900 . ?
C35B H35D 0.9900 . ?
C36B H36D 0.9800 . ?
C36B H36E 0.9800 . ?
C36B H36F 0.9800 . ?
